data_2221000
loop_
_publ_author_name
'Abu Thaher, Bassam'
'Koch, Pierre'
'Schollmeyer, Dieter'
'Laufer, Stefan'

_publ_section_title
;
 4-[2-(4-Fluorophenyl)-1<i>H</i>-pyrrol-3-yl]pyridine
;
_journal_coeditor_code BT2858
_journal_issue 3
_journal_name_full 'Acta Crystallographica Section E'
_journal_page_first o457
_journal_paper_doi 10.1107/S160053680900364X
_journal_volume 65
_journal_year 2009
_chemical_formula_iupac 'C15 H11 F N2'
_chemical_formula_moiety 'C15 H11 F N2'
_chemical_formula_sum 'C15 H11 F N2'
_chemical_formula_weight 238.26
_chemical_name_systematic
;
4-[2-(4-Fluorophenyl)-1<i>H</i>-pyrrol-3-yl]pyridine
;
_space_group_IT_number 61
_symmetry_cell_setting orthorhombic
_symmetry_space_group_name_Hall '-P 2ac 2ab'
_symmetry_space_group_name_H-M 'P b c a'
_atom_sites_solution_hydrogens geom
_atom_sites_solution_primary direct
_atom_sites_solution_secondary difmap
_audit_creation_method SHELXL97
_cell_angle_alpha 90.00
_cell_angle_beta 90.00
_cell_angle_gamma 90.00
_cell_formula_units_Z 8
_cell_length_a 9.2966(7)
_cell_length_b 8.1966(5)
_cell_length_c 30.5738(19)
_cell_measurement_reflns_used 25
_cell_measurement_temperature 193(2)
_cell_measurement_theta_max 51.7
_cell_measurement_theta_min 30
_cell_volume 2329.7(3)
_computing_cell_refinement 'CAD-4 Software (Enraf--Nonius, 1989)'
_computing_data_collection 'CAD-4 Software (Enraf--Nonius, 1989)'
_computing_data_reduction 'CORINC (Dr\"ager & Gattow, 1971)'
_computing_molecular_graphics 'PLATON (Spek, 2003)'
_computing_publication_material 'PLATON (Spek, 2003)'
_computing_structure_refinement 'SHELXL97 (Sheldrick, 2008)'
_computing_structure_solution 'SIR97 (Altomare <i>et al.</i>,  1999)'
_diffrn_ambient_temperature 193(2)
_diffrn_measured_fraction_theta_full 1.000
_diffrn_measured_fraction_theta_max 1.000
_diffrn_measurement_device '\k-geometry diffractometer'
_diffrn_measurement_device_type 'Enraf--Nonius CAD-4'
_diffrn_measurement_method \w/2\q
_diffrn_radiation_monochromator graphite
_diffrn_radiation_type CuK\a
_diffrn_radiation_wavelength 1.54178
_diffrn_reflns_av_R_equivalents 0.0000
_diffrn_reflns_av_sigmaI/netI 0.0305
_diffrn_reflns_limit_h_max 11
_diffrn_reflns_limit_h_min 0
_diffrn_reflns_limit_k_max 0
_diffrn_reflns_limit_k_min -9
_diffrn_reflns_limit_l_max 0
_diffrn_reflns_limit_l_min -36
_diffrn_reflns_number 2175
_diffrn_reflns_theta_full 69.49
_diffrn_reflns_theta_max 69.49
_diffrn_reflns_theta_min 2.89
_diffrn_standards_decay_% 2
_diffrn_standards_interval_time 60
_diffrn_standards_number 3
_exptl_absorpt_coefficient_mu 0.755
_exptl_absorpt_correction_type none
_exptl_crystal_colour 'light brown'
_exptl_crystal_density_diffrn 1.359
_exptl_crystal_density_method 'not measured'
_exptl_crystal_description plate
_exptl_crystal_F_000 992
_exptl_crystal_size_max 0.25
_exptl_crystal_size_mid 0.20
_exptl_crystal_size_min 0.18
_refine_diff_density_max 0.263
_refine_diff_density_min -0.173
_refine_ls_extinction_coef 0.00086(16)
_refine_ls_extinction_expression Fc^*^=kFc[1+0.001xFc^2^\l^3^/sin(2\q)]^-1/4^
_refine_ls_extinction_method 'SHELXL97 (Sheldrick, 2008)'
_refine_ls_goodness_of_fit_ref 1.026
_refine_ls_hydrogen_treatment constr
_refine_ls_matrix_type full
_refine_ls_number_parameters 164
_refine_ls_number_reflns 2175
_refine_ls_number_restraints 0
_refine_ls_restrained_S_all 1.026
_refine_ls_R_factor_all 0.0543
_refine_ls_R_factor_gt 0.0415
_refine_ls_shift/su_max 0.000
_refine_ls_shift/su_mean 0.000
_refine_ls_structure_factor_coef Fsqd
_refine_ls_weighting_details 'calc w = 1/[\s^2^(Fo^2^)+(0.0641P)^2^+0.5148P] where P=(Fo^2^+2Fc^2^)/3'
_refine_ls_weighting_scheme calc
_refine_ls_wR_factor_obs 0.1108
_refine_ls_wR_factor_ref 0.1199
_reflns_number_gt 1744
_reflns_number_total 2175
_reflns_threshold_expression I>2\s(I)
_cod_data_source_file bt2858.cif
_cod_data_source_block I
_cod_database_code 2221000
_cod_database_fobs_code 2221000

loop_
_symmetry_equiv_pos_as_xyz
'x, y, z'
'-x+1/2, -y, z+1/2'
'x+1/2, -y+1/2, -z'
'-x, y+1/2, -z+1/2'
'-x, -y, -z'
'x-1/2, y, -z-1/2'
'-x-1/2, y-1/2, z'
'x, -y-1/2, z-1/2'

loop_
_atom_site_type_symbol
_atom_site_label
_atom_site_fract_x
_atom_site_fract_y
_atom_site_fract_z
_atom_site_U_iso_or_equiv
_atom_site_adp_type
_atom_site_calc_flag
_atom_site_refinement_flags
_atom_site_occupancy
_atom_site_disorder_assembly
_atom_site_disorder_group
N N1 0.51524(14) 0.21406(17) 0.41905(5) 0.0278(3) Uani d . 1 . .
H H1 0.6083 0.2266 0.4081 0.033 Uiso d R 1 . .
C C2 0.39066(16) 0.2347(2) 0.39570(6) 0.0249(4) Uani d . 1 . .
C C3 0.27690(16) 0.2008(2) 0.42407(5) 0.0255(4) Uani d . 1 . .
C C4 0.33869(18) 0.1586(2) 0.46491(6) 0.0311(4) Uani d . 1 . .
H H4 0.2876 0.1288 0.4906 0.037 Uiso calc R 1 . .
C C5 0.48474(18) 0.1684(2) 0.46075(6) 0.0317(4) Uani d . 1 . .
H H5 0.5531 0.1470 0.4831 0.038 Uiso calc R 1 . .
C C6 0.39610(16) 0.2800(2) 0.34938(5) 0.0264(4) Uani d . 1 . .
C C7 0.50091(18) 0.3890(2) 0.33407(6) 0.0331(4) Uani d . 1 . .
H H7 0.5698 0.4322 0.3539 0.040 Uiso calc R 1 . .
C C8 0.5055(2) 0.4345(3) 0.29053(6) 0.0421(5) Uani d . 1 . .
H H8 0.5773 0.5075 0.2802 0.051 Uiso calc R 1 . .
C C9 0.4047(2) 0.3721(3) 0.26266(6) 0.0429(5) Uani d . 1 . .
C C10 0.3009(2) 0.2630(3) 0.27593(6) 0.0395(5) Uani d . 1 . .
H H10 0.2329 0.2207 0.2557 0.047 Uiso calc R 1 . .
C C11 0.29785(18) 0.2163(2) 0.31936(6) 0.0311(4) Uani d . 1 . .
H H11 0.2279 0.1397 0.3289 0.037 Uiso calc R 1 . .
F F12 0.40632(16) 0.4201(2) 0.22006(4) 0.0706(5) Uani d . 1 . .
C C13 0.12145(16) 0.20955(19) 0.41599(5) 0.0244(4) Uani d . 1 . .
C C14 0.05747(18) 0.3235(2) 0.38834(6) 0.0292(4) Uani d . 1 . .
H H14 0.1155 0.3991 0.3727 0.035 Uiso calc R 1 . .
C C15 -0.09026(18) 0.3267(2) 0.38362(6) 0.0318(4) Uani d . 1 . .
H H15 -0.1307 0.4053 0.3644 0.038 Uiso calc R 1 . .
N N16 -0.17994(14) 0.2253(2) 0.40458(5) 0.0329(4) Uani d . 1 . .
C C17 -0.11823(18) 0.1169(2) 0.43157(6) 0.0320(4) Uani d . 1 . .
H H17 -0.1791 0.0442 0.4472 0.038 Uiso calc R 1 . .
C C18 0.02834(17) 0.1046(2) 0.43807(5) 0.0286(4) Uani d . 1 . .
H H18 0.0657 0.0248 0.4575 0.034 Uiso calc R 1 . .

loop_
_atom_site_aniso_label
_atom_site_aniso_U_11
_atom_site_aniso_U_22
_atom_site_aniso_U_33
_atom_site_aniso_U_12
_atom_site_aniso_U_13
_atom_site_aniso_U_23
N1 0.0166(6) 0.0319(8) 0.0348(8) -0.0002(6) -0.0004(5) 0.0008(6)
C2 0.0176(7) 0.0249(8) 0.0322(9) 0.0008(6) 0.0008(6) -0.0021(6)
C3 0.0207(8) 0.0253(8) 0.0304(8) -0.0006(6) 0.0015(6) -0.0009(7)
C4 0.0258(8) 0.0379(10) 0.0297(9) 0.0005(7) 0.0018(7) 0.0050(7)
C5 0.0266(8) 0.0359(10) 0.0327(9) 0.0011(7) -0.0036(7) 0.0037(7)
C6 0.0199(7) 0.0276(8) 0.0316(9) 0.0044(6) 0.0034(6) -0.0020(6)
C7 0.0267(8) 0.0374(10) 0.0353(9) -0.0029(7) 0.0064(7) -0.0013(7)
C8 0.0413(10) 0.0452(11) 0.0399(10) -0.0017(9) 0.0160(9) 0.0048(8)
C9 0.0483(11) 0.0538(12) 0.0266(9) 0.0098(10) 0.0091(8) 0.0025(8)
C10 0.0377(10) 0.0475(11) 0.0332(10) 0.0072(9) -0.0022(8) -0.0071(8)
C11 0.0253(8) 0.0342(9) 0.0339(9) 0.0030(7) 0.0007(7) -0.0027(7)
F12 0.0869(11) 0.0956(11) 0.0292(6) -0.0015(9) 0.0080(6) 0.0113(7)
C13 0.0204(8) 0.0262(8) 0.0264(8) -0.0003(6) 0.0028(6) -0.0052(6)
C14 0.0226(8) 0.0289(9) 0.0361(9) 0.0001(7) 0.0041(7) 0.0013(7)
C15 0.0232(8) 0.0343(9) 0.0380(10) 0.0042(7) 0.0013(7) 0.0012(8)
N16 0.0197(7) 0.0426(9) 0.0362(8) 0.0000(6) 0.0031(6) -0.0027(7)
C17 0.0237(8) 0.0384(10) 0.0339(9) -0.0049(7) 0.0065(7) 0.0000(7)
C18 0.0244(8) 0.0326(9) 0.0286(8) -0.0009(7) 0.0025(6) 0.0005(7)

loop_
_atom_type_symbol
_atom_type_description
_atom_type_scat_dispersion_real
_atom_type_scat_dispersion_imag
_atom_type_scat_source
C C 0.0181 0.0091 'International Tables Vol C Tables 4.2.6.8 and 6.1.1.4'
H H 0.0000 0.0000 'International Tables Vol C Tables 4.2.6.8 and 6.1.1.4'
F F 0.0727 0.0534 'International Tables Vol C Tables 4.2.6.8 and 6.1.1.4'
N N 0.0311 0.0180 'International Tables Vol C Tables 4.2.6.8 and 6.1.1.4'

loop_
_geom_angle_atom_site_label_1
_geom_angle_atom_site_label_2
_geom_angle_atom_site_label_3
_geom_angle_site_symmetry_1
_geom_angle_site_symmetry_3
_geom_angle
_geom_angle_publ_flag
C5 N1 C2 . . 110.27(14) ?
C5 N1 H1 . . 124.1 ?
C2 N1 H1 . . 125.6 ?
N1 C2 C3 . . 106.96(15) ?
N1 C2 C6 . . 120.37(14) ?
C3 C2 C6 . . 132.65(15) ?
C2 C3 C4 . . 106.80(14) ?
C2 C3 C13 . . 129.17(15) ?
C4 C3 C13 . . 124.00(15) ?
C5 C4 C3 . . 107.84(15) ?
C5 C4 H4 . . 126.1 ?
C3 C4 H4 . . 126.1 ?
N1 C5 C4 . . 108.13(15) ?
N1 C5 H5 . . 125.9 ?
C4 C5 H5 . . 125.9 ?
C11 C6 C7 . . 118.26(16) ?
C11 C6 C2 . . 121.19(15) ?
C7 C6 C2 . . 120.55(15) ?
C8 C7 C6 . . 120.96(18) ?
C8 C7 H7 . . 119.5 ?
C6 C7 H7 . . 119.5 ?
C9 C8 C7 . . 118.57(18) ?
C9 C8 H8 . . 120.7 ?
C7 C8 H8 . . 120.7 ?
F12 C9 C8 . . 118.76(19) ?
F12 C9 C10 . . 118.54(19) ?
C8 C9 C10 . . 122.70(18) ?
C9 C10 C11 . . 118.50(18) ?
C9 C10 H10 . . 120.8 ?
C11 C10 H10 . . 120.8 ?
C10 C11 C6 . . 120.97(17) ?
C10 C11 H11 . . 119.5 ?
C6 C11 H11 . . 119.5 ?
C14 C13 C18 . . 116.25(15) ?
C14 C13 C3 . . 123.73(15) ?
C18 C13 C3 . . 119.96(15) ?
C15 C14 C13 . . 120.04(16) ?
C15 C14 H14 . . 120.0 ?
C13 C14 H14 . . 120.0 ?
N16 C15 C14 . . 123.85(17) ?
N16 C15 H15 . . 118.1 ?
C14 C15 H15 . . 118.1 ?
C15 N16 C17 . . 116.02(14) ?
N16 C17 C18 . . 123.98(16) ?
N16 C17 H17 . . 118.0 ?
C18 C17 H17 . . 118.0 ?
C17 C18 C13 . . 119.86(16) ?
C17 C18 H18 . . 120.1 ?
C13 C18 H18 . . 120.1 ?

loop_
_geom_bond_atom_site_label_1
_geom_bond_atom_site_label_2
_geom_bond_site_symmetry_2
_geom_bond_distance
_geom_bond_publ_flag
N1 C5 . 1.358(2) ?
N1 C2 . 1.371(2) ?
N1 H1 . 0.9339 ?
C2 C3 . 1.396(2) ?
C2 C6 . 1.465(2) ?
C3 C4 . 1.417(2) ?
C3 C13 . 1.468(2) ?
C4 C5 . 1.366(2) ?
C4 H4 . 0.9500 ?
C5 H5 . 0.9500 ?
C6 C11 . 1.396(2) ?
C6 C7 . 1.402(2) ?
C7 C8 . 1.383(3) ?
C7 H7 . 0.9500 ?
C8 C9 . 1.366(3) ?
C8 H8 . 0.9500 ?
C9 F12 . 1.360(2) ?
C9 C10 . 1.377(3) ?
C10 C11 . 1.382(3) ?
C10 H10 . 0.9500 ?
C11 H11 . 0.9500 ?
C13 C14 . 1.393(2) ?
C13 C18 . 1.395(2) ?
C14 C15 . 1.381(2) ?
C14 H14 . 0.9500 ?
C15 N16 . 1.340(2) ?
C15 H15 . 0.9500 ?
N16 C17 . 1.341(2) ?
C17 C18 . 1.381(2) ?
C17 H17 . 0.9500 ?
C18 H18 . 0.9500 ?

loop_
_geom_hbond_atom_site_label_D
_geom_hbond_atom_site_label_H
_geom_hbond_atom_site_label_A
_geom_hbond_site_symmetry_A
_geom_hbond_distance_DH
_geom_hbond_distance_HA
_geom_hbond_distance_DA
_geom_hbond_angle_DHA
N1 H1 N16 1_655 0.93 1.97 2.8696(19) 160.8

loop_
_geom_torsion_atom_site_label_1
_geom_torsion_atom_site_label_2
_geom_torsion_atom_site_label_3
_geom_torsion_atom_site_label_4
_geom_torsion_site_symmetry_1
_geom_torsion_site_symmetry_2
_geom_torsion_site_symmetry_3
_geom_torsion_site_symmetry_4
_geom_torsion
_geom_torsion_publ_flag
C5 N1 C2 C3 . . . . 0.13(19) ?
C5 N1 C2 C6 . . . . -178.44(15) ?
N1 C2 C3 C4 . . . . -0.29(18) ?
C6 C2 C3 C4 . . . . 178.03(17) ?
N1 C2 C3 C13 . . . . 177.86(16) ?
C6 C2 C3 C13 . . . . -3.8(3) ?
C2 C3 C4 C5 . . . . 0.4(2) ?
C13 C3 C4 C5 . . . . -177.92(16) ?
C2 N1 C5 C4 . . . . 0.1(2) ?
C3 C4 C5 N1 . . . . -0.3(2) ?
N1 C2 C6 C11 . . . . 142.67(16) ?
C3 C2 C6 C11 . . . . -35.5(3) ?
N1 C2 C6 C7 . . . . -37.2(2) ?
C3 C2 C6 C7 . . . . 144.63(19) ?
C11 C6 C7 C8 . . . . 1.1(3) ?
C2 C6 C7 C8 . . . . -178.99(17) ?
C6 C7 C8 C9 . . . . 0.6(3) ?
C7 C8 C9 F12 . . . . 178.17(18) ?
C7 C8 C9 C10 . . . . -1.6(3) ?
F12 C9 C10 C11 . . . . -178.99(17) ?
C8 C9 C10 C11 . . . . 0.8(3) ?
C9 C10 C11 C6 . . . . 1.0(3) ?
C7 C6 C11 C10 . . . . -1.9(2) ?
C2 C6 C11 C10 . . . . 178.16(16) ?
C2 C3 C13 C14 . . . . -33.5(3) ?
C4 C3 C13 C14 . . . . 144.40(18) ?
C2 C3 C13 C18 . . . . 149.46(17) ?
C4 C3 C13 C18 . . . . -32.7(2) ?
C18 C13 C14 C15 . . . . -0.8(2) ?
C3 C13 C14 C15 . . . . -177.95(16) ?
C13 C14 C15 N16 . . . . 0.4(3) ?
C14 C15 N16 C17 . . . . 0.3(3) ?
C15 N16 C17 C18 . . . . -0.7(3) ?
N16 C17 C18 C13 . . . . 0.3(3) ?
C14 C13 C18 C17 . . . . 0.4(2) ?
C3 C13 C18 C17 . . . . 177.73(16) ?

loop_
_cod_related_entry_id
_cod_related_entry_database
_cod_related_entry_code
1 ChemSpider 10675526
